data_8105924
loop_
_publ_author_name
'Guang-Chuan, Ou'
'Jia, Guo-Kai'
'Tan, Ying-Zhi'

_publ_section_title
;
 Crystal structure of
 [(2-(2-chlorophenyl)-5-ethyl-1,3-dioxane-5-carboxylato-\k2 O,O&#x2032;)
 (5,5,7,12,12,14-hexamethyl-1,4,8,11-tetraazacyclotetradecane-\k4
 N,N&#x2032;,N&#x2032;&#x2032;,N&#x2032;&#x2032;&#x2032;)]nickel(II)
 perchlorate, C29H50Cl2N4NiO8
;
_journal_issue 5
_journal_name_full 'Zeitschrift f\"ur Kristallographie - New Crystal Structures'
_journal_page_first 1019
_journal_page_last 1021
_journal_paper_doi 10.1515/ncrs-2019-0236
_journal_volume 234
_journal_year 2019
_chemical_formula_sum 'C29 H50 Cl2 N4 Ni O8'
_chemical_formula_weight 712.34
_space_group_crystal_system orthorhombic
_space_group_IT_number 61
_space_group_name_Hall '-P 2ac 2ab'
_space_group_name_H-M_alt 'P b c a'
_atom_sites_solution_hydrogens geom
_cell_angle_alpha 90
_cell_angle_beta 90
_cell_angle_gamma 90
_cell_formula_units_Z 8
_cell_length_a 20.601(3)
_cell_length_b 13.5059(16)
_cell_length_c 25.015(3)
_cell_measurement_reflns_used 9881
_cell_measurement_temperature 296(2)
_cell_measurement_theta_max 25.51
_cell_measurement_theta_min 2.43
_cell_volume 6960.0(16)
_computing_cell_refinement 'Bruker SMART'
_computing_data_collection 'Bruker SMART'
_computing_data_reduction 'Bruker SAINT'
_computing_molecular_graphics 'Bruker SHELXTL'
_computing_publication_material 'Bruker SHELXTL'
_computing_structure_refinement 'SHELXL-2014/7 (Sheldrick, 2014)'
_computing_structure_solution 'Bruker SHELXTL'
_diffrn_ambient_temperature 296(2)
_diffrn_measured_fraction_theta_full 1.000
_diffrn_measured_fraction_theta_max 0.994
_diffrn_measurement_device_type 'Bruker SMART'
_diffrn_measurement_method 'phi and omega scans'
_diffrn_radiation_type MoK\a
_diffrn_radiation_wavelength 0.71073
_diffrn_reflns_av_R_equivalents 0.0427
_diffrn_reflns_av_unetI/netI 0.0270
_diffrn_reflns_Laue_measured_fraction_full 1.000
_diffrn_reflns_Laue_measured_fraction_max 0.994
_diffrn_reflns_limit_h_max 26
_diffrn_reflns_limit_h_min -26
_diffrn_reflns_limit_k_max 17
_diffrn_reflns_limit_k_min -17
_diffrn_reflns_limit_l_max 32
_diffrn_reflns_limit_l_min -32
_diffrn_reflns_number 68922
_diffrn_reflns_point_group_measured_fraction_full 1.000
_diffrn_reflns_point_group_measured_fraction_max 0.994
_diffrn_reflns_theta_full 25.242
_diffrn_reflns_theta_max 27.496
_diffrn_reflns_theta_min 1.628
_exptl_absorpt_coefficient_mu 0.762
_exptl_absorpt_correction_T_max 0.8564
_exptl_absorpt_correction_T_min 0.7255
_exptl_absorpt_correction_type multi-scan
_exptl_crystal_colour blue
_exptl_crystal_density_diffrn 1.360
_exptl_crystal_description prism
_exptl_crystal_F_000 3024
_exptl_crystal_size_max 0.450
_exptl_crystal_size_mid 0.360
_exptl_crystal_size_min 0.210
_refine_diff_density_max 0.800
_refine_diff_density_min -0.438
_refine_diff_density_rms 0.057
_refine_ls_extinction_coef .
_refine_ls_extinction_method none
_refine_ls_goodness_of_fit_ref 1.028
_refine_ls_hydrogen_treatment constr
_refine_ls_matrix_type full
_refine_ls_number_parameters 404
_refine_ls_number_reflns 7940
_refine_ls_number_restraints 54
_refine_ls_restrained_S_all 1.049
_refine_ls_R_factor_all 0.0873
_refine_ls_R_factor_gt 0.0495
_refine_ls_shift/su_max 0.001
_refine_ls_shift/su_mean 0.000
_refine_ls_structure_factor_coef Fsqd
_refine_ls_weighting_details 'w=1/[\s^2^(Fo^2^)+(0.0776P)^2^+5.7868P] where P=(Fo^2^+2Fc^2^)/3'
_refine_ls_weighting_scheme calc
_refine_ls_wR_factor_gt 0.1341
_refine_ls_wR_factor_ref 0.1652
_reflns_Friedel_coverage 0.000
_reflns_Friedel_fraction_full .
_reflns_Friedel_fraction_max .
_reflns_number_gt 5121
_reflns_number_total 7940
_reflns_threshold_expression 'I > 2\s(I)'
_cod_data_source_file suppl_ncrs-2019-0236_suppl.cif
_cod_data_source_block 22
_cod_original_cell_volume 6960.3(15)
_cod_database_code 8105924
_shelx_space_group_comment
; 
The symmetry employed for this shelxl refinement is uniquely defined 
by the following loop, which should always be used as a source of 
symmetry information in preference to the above space-group names. 
They are only intended as comments. 
;
_shelx_estimated_absorpt_t_min 0.726
_shelx_estimated_absorpt_t_max 0.856

loop_
_space_group_symop_operation_xyz
'x, y, z'
'-x+1/2, -y, z+1/2'
'-x, y+1/2, -z+1/2'
'x+1/2, -y+1/2, -z'
'-x, -y, -z'
'x-1/2, y, -z-1/2'
'x, -y-1/2, z-1/2'
'-x-1/2, y-1/2, z'

loop_
_atom_site_label
_atom_site_type_symbol
_atom_site_fract_x
_atom_site_fract_y
_atom_site_fract_z
_atom_site_U_iso_or_equiv
_atom_site_adp_type
_atom_site_occupancy
_atom_site_site_symmetry_order
_atom_site_calc_flag
_atom_site_refinement_flags_posn
_atom_site_refinement_flags_adp
_atom_site_refinement_flags_occupancy
_atom_site_disorder_assembly
_atom_site_disorder_group
Ni1 Ni 0.07228(2) 0.58462(3) 0.33798(2) 0.04583(13) Uani 1 1 d . . . . .
Cl1 Cl -0.23311(6) 0.22472(12) 0.42366(7) 0.1190(5) Uani 1 1 d . . . . .
Cl2 Cl 0.86096(5) 0.35662(7) 0.27524(4) 0.0679(3) Uani 1 1 d . U . . .
O1 O 0.05452(13) 0.43057(16) 0.34505(8) 0.0589(6) Uani 1 1 d . . . . .
O2 O 0.04276(11) 0.52420(15) 0.41603(8) 0.0551(5) Uani 1 1 d . . . . .
O3 O -0.02306(11) 0.18131(15) 0.41468(9) 0.0583(5) Uani 1 1 d . . . . .
O4 O -0.08557(12) 0.28839(17) 0.46531(9) 0.0629(6) Uani 1 1 d . . . . .
O5 O 0.8510(3) 0.4256(3) 0.31369(19) 0.161(2) Uani 1 1 d . U . . .
O6 O 0.9001(3) 0.2809(3) 0.2912(2) 0.185(3) Uani 1 1 d . U . . .
O7 O 0.8079(3) 0.3170(4) 0.2537(3) 0.235(3) Uani 1 1 d . U . . .
O8 O 0.8804(4) 0.4065(5) 0.2312(3) 0.233(3) Uani 1 1 d . U . . .
N1 N -0.02353(12) 0.60130(19) 0.30438(10) 0.0514(6) Uani 1 1 d . . . . .
H1C H -0.0445 0.5367 0.3088 0.062 Uiso 1 1 calc R U . . .
N2 N 0.10240(13) 0.58006(18) 0.25839(10) 0.0519(6) Uani 1 1 d . . . . .
H2C H 0.1127 0.6480 0.2475 0.062 Uiso 1 1 calc R U . . .
N3 N 0.17097(13) 0.5817(2) 0.36756(11) 0.0593(7) Uani 1 1 d . . . . .
H3A H 0.1686 0.5492 0.4025 0.071 Uiso 1 1 calc R U . . .
N4 N 0.07706(12) 0.73478(19) 0.35831(10) 0.0513(6) Uani 1 1 d . . . . .
H4D H 0.0927 0.7707 0.3268 0.062 Uiso 1 1 calc R U . . .
C1 C -0.01236(17) 0.6121(3) 0.24611(13) 0.0619(8) Uani 1 1 d . . . . .
H1A H -0.0039 0.6810 0.2377 0.074 Uiso 1 1 calc R U . . .
H1B H -0.0509 0.5917 0.2267 0.074 Uiso 1 1 calc R U . . .
C2 C 0.04454(18) 0.5496(3) 0.22909(13) 0.0638(9) Uani 1 1 d . . . . .
H2A H 0.0354 0.4803 0.2362 0.077 Uiso 1 1 calc R U . . .
H2B H 0.0518 0.5572 0.1910 0.077 Uiso 1 1 calc R U . . .
C3 C 0.16033(18) 0.5174(3) 0.24631(14) 0.0634(9) Uani 1 1 d . . . . .
H3 H 0.1504 0.4492 0.2569 0.076 Uiso 1 1 calc R U . . .
C4 C 0.1767(2) 0.5174(4) 0.18631(16) 0.0940(14) Uani 1 1 d . U . . .
H4A H 0.1401 0.4935 0.1664 0.141 Uiso 1 1 calc R U . . .
H4B H 0.2134 0.4752 0.1800 0.141 Uiso 1 1 calc R U . . .
H4C H 0.1869 0.5836 0.1751 0.141 Uiso 1 1 calc R U . . .
C5 C 0.21891(18) 0.5514(3) 0.27790(14) 0.0679(9) Uani 1 1 d . . . . .
H5A H 0.2216 0.6229 0.2745 0.081 Uiso 1 1 calc R U . . .
H5B H 0.2572 0.5241 0.2608 0.081 Uiso 1 1 calc R U . . .
C6 C 0.22297(18) 0.5266(3) 0.33709(14) 0.0712(10) Uani 1 1 d . . . . .
C7 C 0.2918(2) 0.5560(4) 0.3570(2) 0.1029(16) Uani 1 1 d . U . . .
H7A H 0.3005 0.6235 0.3475 0.154 Uiso 1 1 calc R U . . .
H7B H 0.3235 0.5136 0.3408 0.154 Uiso 1 1 calc R U . . .
H7C H 0.2938 0.5489 0.3952 0.154 Uiso 1 1 calc R U . . .
C8 C 0.2127(2) 0.4163(3) 0.34691(18) 0.0925(15) Uani 1 1 d . . . . .
H8A H 0.2215 0.4014 0.3837 0.139 Uiso 1 1 calc R U . . .
H8B H 0.2415 0.3790 0.3244 0.139 Uiso 1 1 calc R U . . .
H8C H 0.1686 0.3992 0.3387 0.139 Uiso 1 1 calc R U . . .
C9 C 0.18722(18) 0.6858(3) 0.37897(17) 0.0749(10) Uani 1 1 d . . . . .
H9A H 0.2029 0.7175 0.3467 0.090 Uiso 1 1 calc R U . . .
H9B H 0.2214 0.6886 0.4056 0.090 Uiso 1 1 calc R U . . .
C10 C 0.12841(17) 0.7397(3) 0.39924(15) 0.0678(9) Uani 1 1 d . . . . .
H10A H 0.1133 0.7094 0.4321 0.081 Uiso 1 1 calc R U . . .
H10B H 0.1393 0.8082 0.4066 0.081 Uiso 1 1 calc R U . . .
C11 C 0.01622(17) 0.7841(3) 0.37629(14) 0.0634(9) Uani 1 1 d . . . . .
H11 H 0.0014 0.7517 0.4092 0.076 Uiso 1 1 calc R U . . .
C12 C 0.0279(3) 0.8943(3) 0.3882(2) 0.1041(17) Uani 1 1 d . . . . .
H12A H 0.0586 0.9006 0.4169 0.156 Uiso 1 1 calc R U . . .
H12B H -0.0124 0.9249 0.3984 0.156 Uiso 1 1 calc R U . . .
H12C H 0.0446 0.9263 0.3569 0.156 Uiso 1 1 calc R U . . .
C13 C -0.03669(18) 0.7746(3) 0.33446(15) 0.0663(9) Uani 1 1 d . . . . .
H13A H -0.0180 0.7932 0.3003 0.080 Uiso 1 1 calc R U . . .
H13B H -0.0699 0.8232 0.3428 0.080 Uiso 1 1 calc R U . . .
C14 C -0.07046(16) 0.6752(3) 0.32693(15) 0.0605(8) Uani 1 1 d . . . . .
C15 C -0.09447(19) 0.6337(3) 0.37986(16) 0.0769(11) Uani 1 1 d . . . . .
H15A H -0.1221 0.5777 0.3733 0.115 Uiso 1 1 calc R U . . .
H15B H -0.1185 0.6838 0.3986 0.115 Uiso 1 1 calc R U . . .
H15C H -0.0580 0.6134 0.4011 0.115 Uiso 1 1 calc R U . . .
C16 C -0.12934(19) 0.6906(4) 0.29010(19) 0.0870(12) Uani 1 1 d . . . . .
H16A H -0.1159 0.7250 0.2584 0.131 Uiso 1 1 calc R U . . .
H16B H -0.1616 0.7289 0.3084 0.131 Uiso 1 1 calc R U . . .
H16C H -0.1472 0.6274 0.2804 0.131 Uiso 1 1 calc R U . . .
C17 C 0.03906(16) 0.4409(2) 0.39375(12) 0.0505(7) Uani 1 1 d . . . . .
C18 C 0.01431(16) 0.3517(2) 0.42517(11) 0.0509(7) Uani 1 1 d . . . . .
C19 C 0.0551(2) 0.3340(3) 0.47533(15) 0.0747(11) Uani 1 1 d . . . . .
H19A H 0.0504 0.3908 0.4987 0.090 Uiso 1 1 calc R U . . .
H19B H 0.0378 0.2769 0.4940 0.090 Uiso 1 1 calc R U . . .
C20 C 0.1259(2) 0.3171(5) 0.4657(2) 0.118(2) Uani 1 1 d . U . . .
H20A H 0.1314 0.2649 0.4400 0.178 Uiso 1 1 calc R U . . .
H20B H 0.1466 0.2987 0.4987 0.178 Uiso 1 1 calc R U . . .
H20C H 0.1453 0.3767 0.4522 0.178 Uiso 1 1 calc R U . . .
C21 C 0.01120(16) 0.2610(2) 0.38882(13) 0.0549(7) Uani 1 1 d . . . . .
H21A H -0.0107 0.2783 0.3558 0.066 Uiso 1 1 calc R U . . .
H21B H 0.0549 0.2397 0.3800 0.066 Uiso 1 1 calc R U . . .
C22 C -0.05567(19) 0.3745(2) 0.44283(14) 0.0626(9) Uani 1 1 d . . . . .
H22A H -0.0553 0.4273 0.4691 0.075 Uiso 1 1 calc R U . . .
H22B H -0.0807 0.3969 0.4123 0.075 Uiso 1 1 calc R U . . .
C23 C -0.08634(16) 0.2119(2) 0.42709(13) 0.0553(8) Uani 1 1 d . . . . .
H23 H -0.1079 0.2354 0.3945 0.066 Uiso 1 1 calc R U . . .
C24 C -0.12350(18) 0.1257(3) 0.44969(13) 0.0610(8) Uani 1 1 d . . . . .
C25 C -0.1910(2) 0.1249(3) 0.44835(16) 0.0792(11) Uani 1 1 d . . . . .
C26 C -0.2255(3) 0.0425(4) 0.4661(2) 0.1051(16) Uani 1 1 d . U . . .
H26 H -0.2706 0.0421 0.4648 0.126 Uiso 1 1 calc R U . . .
C27 C -0.1926(4) -0.0377(4) 0.4854(2) 0.118(2) Uani 1 1 d . . . . .
H27 H -0.2157 -0.0929 0.4969 0.142 Uiso 1 1 calc R U . . .
C28 C -0.1253(3) -0.0383(4) 0.4882(2) 0.1082(17) Uani 1 1 d . . . . .
H28 H -0.1034 -0.0927 0.5020 0.130 Uiso 1 1 calc R U . . .
C29 C -0.0915(2) 0.0438(3) 0.46994(17) 0.0804(11) Uani 1 1 d . . . . .
H29 H -0.0464 0.0438 0.4714 0.096 Uiso 1 1 calc R U . . .

loop_
_atom_site_aniso_label
_atom_site_aniso_U_11
_atom_site_aniso_U_22
_atom_site_aniso_U_33
_atom_site_aniso_U_23
_atom_site_aniso_U_13
_atom_site_aniso_U_12
Ni1 0.0533(2) 0.0436(2) 0.0406(2) 0.00245(15) 0.00339(16) 0.00118(16)
Cl1 0.0676(7) 0.1322(12) 0.1572(13) 0.0212(10) 0.0168(7) 0.0003(7)
Cl2 0.0787(6) 0.0610(5) 0.0640(5) -0.0102(4) -0.0146(4) 0.0121(4)
O1 0.0818(16) 0.0498(13) 0.0452(12) 0.0048(9) 0.0083(11) 0.0019(11)
O2 0.0703(14) 0.0447(12) 0.0502(12) 0.0015(9) 0.0088(10) -0.0049(10)
O3 0.0633(14) 0.0450(11) 0.0667(14) -0.0057(10) 0.0089(11) -0.0035(10)
O4 0.0850(16) 0.0504(12) 0.0535(13) -0.0038(10) 0.0223(11) -0.0095(11)
O5 0.229(5) 0.126(3) 0.129(3) -0.062(3) -0.008(3) 0.063(3)
O6 0.234(5) 0.128(3) 0.192(4) -0.069(3) -0.126(4) 0.108(3)
O7 0.208(5) 0.149(4) 0.346(8) -0.012(5) -0.180(6) -0.026(4)
O8 0.284(8) 0.229(7) 0.185(6) 0.071(5) 0.089(6) 0.014(6)
N1 0.0543(14) 0.0496(14) 0.0502(14) 0.0037(11) -0.0021(11) -0.0024(11)
N2 0.0664(16) 0.0465(14) 0.0429(13) 0.0025(11) 0.0075(12) 0.0013(12)
N3 0.0552(15) 0.0702(18) 0.0525(15) 0.0052(13) 0.0019(12) 0.0077(13)
N4 0.0604(15) 0.0476(14) 0.0461(13) -0.0020(11) 0.0056(11) -0.0008(11)
C1 0.066(2) 0.071(2) 0.0488(17) 0.0039(16) -0.0072(15) -0.0038(17)
C2 0.077(2) 0.068(2) 0.0459(17) -0.0072(16) -0.0007(16) -0.0074(18)
C3 0.077(2) 0.058(2) 0.0547(19) 0.0025(16) 0.0135(17) 0.0114(17)
C4 0.100(3) 0.122(4) 0.060(2) -0.007(2) 0.021(2) 0.021(3)
C5 0.064(2) 0.077(2) 0.063(2) 0.0099(18) 0.0205(17) 0.0122(18)
C6 0.058(2) 0.092(3) 0.064(2) 0.012(2) 0.0103(16) 0.0205(19)
C7 0.062(2) 0.160(5) 0.087(3) 0.004(3) 0.001(2) 0.026(3)
C8 0.107(3) 0.088(3) 0.083(3) 0.028(2) 0.026(2) 0.047(3)
C9 0.060(2) 0.084(3) 0.080(3) -0.009(2) -0.0070(19) -0.0068(19)
C10 0.067(2) 0.069(2) 0.068(2) -0.0173(18) -0.0080(17) -0.0045(17)
C11 0.069(2) 0.063(2) 0.059(2) -0.0095(16) 0.0042(16) 0.0096(17)
C12 0.116(4) 0.078(3) 0.119(4) -0.047(3) -0.018(3) 0.022(3)
C13 0.069(2) 0.055(2) 0.076(2) -0.0026(17) -0.0023(18) 0.0138(16)
C14 0.0527(18) 0.060(2) 0.069(2) 0.0057(16) -0.0016(15) 0.0083(15)
C15 0.062(2) 0.086(3) 0.082(3) 0.006(2) 0.019(2) 0.007(2)
C16 0.067(2) 0.094(3) 0.101(3) 0.005(3) -0.017(2) 0.009(2)
C17 0.0574(18) 0.0477(17) 0.0463(16) 0.0052(13) -0.0013(14) 0.0008(13)
C18 0.0679(19) 0.0436(16) 0.0413(15) 0.0047(12) -0.0010(13) -0.0056(14)
C19 0.104(3) 0.066(2) 0.054(2) 0.0153(17) -0.0216(19) -0.023(2)
C20 0.090(3) 0.156(5) 0.109(4) 0.066(4) -0.041(3) -0.038(3)
C21 0.0590(18) 0.0489(17) 0.0569(18) -0.0032(14) 0.0088(15) -0.0049(14)
C22 0.083(2) 0.0463(17) 0.059(2) 0.0002(15) 0.0196(17) -0.0025(16)
C23 0.0627(19) 0.0561(18) 0.0471(16) -0.0008(14) 0.0054(14) -0.0042(15)
C24 0.079(2) 0.0567(19) 0.0468(17) -0.0050(15) 0.0100(16) -0.0144(17)
C25 0.084(3) 0.079(3) 0.074(2) -0.005(2) 0.023(2) -0.018(2)
C26 0.101(3) 0.108(4) 0.106(4) -0.007(3) 0.030(3) -0.042(3)
C27 0.167(6) 0.082(3) 0.106(4) -0.007(3) 0.049(4) -0.053(4)
C28 0.144(5) 0.067(3) 0.114(4) 0.015(3) 0.027(4) -0.017(3)
C29 0.101(3) 0.063(2) 0.077(3) 0.006(2) 0.011(2) -0.011(2)

loop_
_atom_type_symbol
_atom_type_description
_atom_type_scat_dispersion_real
_atom_type_scat_dispersion_imag
_atom_type_scat_source
C C 0.0033 0.0016 'International Tables Vol C Tables 4.2.6.8 and 6.1.1.4'
H H 0.0000 0.0000 'International Tables Vol C Tables 4.2.6.8 and 6.1.1.4'
N N 0.0061 0.0033 'International Tables Vol C Tables 4.2.6.8 and 6.1.1.4'
O O 0.0106 0.0060 'International Tables Vol C Tables 4.2.6.8 and 6.1.1.4'
Cl Cl 0.1484 0.1585 'International Tables Vol C Tables 4.2.6.8 and 6.1.1.4'
Ni Ni 0.3393 1.1124 'International Tables Vol C Tables 4.2.6.8 and 6.1.1.4'

loop_
_geom_angle_atom_site_label_1
_geom_angle_atom_site_label_2
_geom_angle_atom_site_label_3
_geom_angle
_geom_angle_site_symmetry_1
_geom_angle_site_symmetry_3
N2 Ni1 N4 104.27(10) . .
N2 Ni1 O1 95.86(9) . .
N4 Ni1 O1 159.84(9) . .
N2 Ni1 N1 84.46(10) . .
N4 Ni1 N1 92.09(10) . .
O1 Ni1 N1 88.69(10) . .
N2 Ni1 N3 92.66(11) . .
N4 Ni1 N3 83.72(10) . .
O1 Ni1 N3 96.63(10) . .
N1 Ni1 N3 174.19(10) . .
N2 Ni1 O2 156.56(9) . .
N4 Ni1 O2 99.01(9) . .
O1 Ni1 O2 60.96(8) . .
N1 Ni1 O2 97.55(9) . .
N3 Ni1 O2 87.10(10) . .
O7 Cl2 O8 96.6(5) . .
O7 Cl2 O5 116.1(4) . .
O8 Cl2 O5 106.3(4) . .
O7 Cl2 O6 107.6(3) . .
O8 Cl2 O6 116.0(4) . .
O5 Cl2 O6 113.4(3) . .
C17 O1 Ni1 90.90(19) . .
C17 O2 Ni1 87.45(17) . .
C23 O3 C21 109.5(2) . .
C23 O4 C22 109.5(2) . .
C1 N1 C14 113.9(3) . .
C1 N1 Ni1 104.55(19) . .
C14 N1 Ni1 120.9(2) . .
C1 N1 H1C 105.4 . .
C14 N1 H1C 105.4 . .
Ni1 N1 H1C 105.4 . .
C2 N2 C3 113.0(3) . .
C2 N2 Ni1 104.2(2) . .
C3 N2 Ni1 116.58(19) . .
C2 N2 H2C 107.5 . .
C3 N2 H2C 107.5 . .
Ni1 N2 H2C 107.5 . .
C9 N3 C6 114.0(3) . .
C9 N3 Ni1 105.2(2) . .
C6 N3 Ni1 120.2(2) . .
C9 N3 H3A 105.4 . .
C6 N3 H3A 105.4 . .
Ni1 N3 H3A 105.4 . .
C10 N4 C11 112.0(3) . .
C10 N4 Ni1 104.2(2) . .
C11 N4 Ni1 117.8(2) . .
C10 N4 H4D 107.4 . .
C11 N4 H4D 107.4 . .
Ni1 N4 H4D 107.4 . .
N1 C1 C2 110.1(3) . .
N1 C1 H1A 109.6 . .
C2 C1 H1A 109.6 . .
N1 C1 H1B 109.6 . .
C2 C1 H1B 109.6 . .
H1A C1 H1B 108.2 . .
N2 C2 C1 109.6(3) . .
N2 C2 H2A 109.7 . .
C1 C2 H2A 109.7 . .
N2 C2 H2B 109.7 . .
C1 C2 H2B 109.7 . .
H2A C2 H2B 108.2 . .
N2 C3 C5 111.0(3) . .
N2 C3 C4 111.9(3) . .
C5 C3 C4 109.5(3) . .
N2 C3 H3 108.1 . .
C5 C3 H3 108.1 . .
C4 C3 H3 108.1 . .
C3 C4 H4A 109.5 . .
C3 C4 H4B 109.5 . .
H4A C4 H4B 109.5 . .
C3 C4 H4C 109.5 . .
H4A C4 H4C 109.5 . .
H4B C4 H4C 109.5 . .
C3 C5 C6 119.0(3) . .
C3 C5 H5A 107.6 . .
C6 C5 H5A 107.6 . .
C3 C5 H5B 107.6 . .
C6 C5 H5B 107.6 . .
H5A C5 H5B 107.0 . .
N3 C6 C5 110.1(3) . .
N3 C6 C8 107.5(3) . .
C5 C6 C8 111.4(4) . .
N3 C6 C7 111.1(3) . .
C5 C6 C7 107.9(3) . .
C8 C6 C7 108.9(4) . .
C6 C7 H7A 109.5 . .
C6 C7 H7B 109.5 . .
H7A C7 H7B 109.5 . .
C6 C7 H7C 109.5 . .
H7A C7 H7C 109.5 . .
H7B C7 H7C 109.5 . .
C6 C8 H8A 109.5 . .
C6 C8 H8B 109.5 . .
H8A C8 H8B 109.5 . .
C6 C8 H8C 109.5 . .
H8A C8 H8C 109.5 . .
H8B C8 H8C 109.5 . .
N3 C9 C10 110.2(3) . .
N3 C9 H9A 109.6 . .
C10 C9 H9A 109.6 . .
N3 C9 H9B 109.6 . .
C10 C9 H9B 109.6 . .
H9A C9 H9B 108.1 . .
N4 C10 C9 108.8(3) . .
N4 C10 H10A 109.9 . .
C9 C10 H10A 109.9 . .
N4 C10 H10B 109.9 . .
C9 C10 H10B 109.9 . .
H10A C10 H10B 108.3 . .
N4 C11 C13 111.0(3) . .
N4 C11 C12 111.1(3) . .
C13 C11 C12 109.2(3) . .
N4 C11 H11 108.5 . .
C13 C11 H11 108.5 . .
C12 C11 H11 108.5 . .
C11 C12 H12A 109.5 . .
C11 C12 H12B 109.5 . .
H12A C12 H12B 109.5 . .
C11 C12 H12C 109.5 . .
H12A C12 H12C 109.5 . .
H12B C12 H12C 109.5 . .
C11 C13 C14 119.2(3) . .
C11 C13 H13A 107.5 . .
C14 C13 H13A 107.5 . .
C11 C13 H13B 107.5 . .
C14 C13 H13B 107.5 . .
H13A C13 H13B 107.0 . .
N1 C14 C15 107.0(3) . .
N1 C14 C13 109.8(3) . .
C15 C14 C13 111.4(3) . .
N1 C14 C16 111.9(3) . .
C15 C14 C16 108.4(3) . .
C13 C14 C16 108.4(3) . .
C14 C15 H15A 109.5 . .
C14 C15 H15B 109.5 . .
H15A C15 H15B 109.5 . .
C14 C15 H15C 109.5 . .
H15A C15 H15C 109.5 . .
H15B C15 H15C 109.5 . .
C14 C16 H16A 109.5 . .
C14 C16 H16B 109.5 . .
H16A C16 H16B 109.5 . .
C14 C16 H16C 109.5 . .
H16A C16 H16C 109.5 . .
H16B C16 H16C 109.5 . .
O2 C17 O1 120.6(3) . .
O2 C17 C18 119.9(3) . .
O1 C17 C18 119.5(3) . .
C17 C18 C21 109.9(2) . .
C17 C18 C19 111.2(3) . .
C21 C18 C19 112.7(3) . .
C17 C18 C22 107.6(3) . .
C21 C18 C22 107.0(3) . .
C19 C18 C22 108.1(3) . .
C20 C19 C18 115.4(3) . .
C20 C19 H19A 108.4 . .
C18 C19 H19A 108.4 . .
C20 C19 H19B 108.4 . .
C18 C19 H19B 108.4 . .
H19A C19 H19B 107.5 . .
C19 C20 H20A 109.5 . .
C19 C20 H20B 109.5 . .
H20A C20 H20B 109.5 . .
C19 C20 H20C 109.5 . .
H20A C20 H20C 109.5 . .
H20B C20 H20C 109.5 . .
O3 C21 C18 110.6(2) . .
O3 C21 H21A 109.5 . .
C18 C21 H21A 109.5 . .
O3 C21 H21B 109.5 . .
C18 C21 H21B 109.5 . .
H21A C21 H21B 108.1 . .
O4 C22 C18 110.7(3) . .
O4 C22 H22A 109.5 . .
C18 C22 H22A 109.5 . .
O4 C22 H22B 109.5 . .
C18 C22 H22B 109.5 . .
H22A C22 H22B 108.1 . .
O3 C23 O4 110.9(3) . .
O3 C23 C24 109.1(3) . .
O4 C23 C24 108.6(3) . .
O3 C23 H23 109.4 . .
O4 C23 H23 109.4 . .
C24 C23 H23 109.4 . .
C29 C24 C25 118.6(4) . .
C29 C24 C23 120.9(3) . .
C25 C24 C23 120.4(4) . .
C24 C25 C26 120.6(5) . .
C24 C25 Cl1 120.5(3) . .
C26 C25 Cl1 118.9(4) . .
C27 C26 C25 119.6(5) . .
C27 C26 H26 120.2 . .
C25 C26 H26 120.2 . .
C26 C27 C28 121.2(5) . .
C26 C27 H27 119.4 . .
C28 C27 H27 119.4 . .
C29 C28 C27 118.8(5) . .
C29 C28 H28 120.6 . .
C27 C28 H28 120.6 . .
C24 C29 C28 121.3(5) . .
C24 C29 H29 119.3 . .
C28 C29 H29 119.3 . .

loop_
_geom_bond_atom_site_label_1
_geom_bond_atom_site_label_2
_geom_bond_distance
_geom_bond_site_symmetry_2
Ni1 N2 2.086(2) .
Ni1 N4 2.093(3) .
Ni1 O1 2.120(2) .
Ni1 N1 2.157(3) .
Ni1 N3 2.164(3) .
Ni1 O2 2.202(2) .
Cl1 C25 1.719(5) .
Cl2 O7 1.330(5) .
Cl2 O8 1.352(6) .
Cl2 O5 1.355(4) .
Cl2 O6 1.363(4) .
O1 C17 1.267(4) .
O2 C17 1.258(4) .
O3 C23 1.402(4) .
O3 C21 1.441(4) .
O4 C23 1.407(4) .
O4 C22 1.431(4) .
N1 C1 1.483(4) .
N1 C14 1.500(4) .
N1 H1C 0.9800 .
N2 C2 1.459(4) .
N2 C3 1.494(4) .
N2 H2C 0.9800 .
N3 C9 1.474(5) .
N3 C6 1.510(4) .
N3 H3A 0.9800 .
N4 C10 1.474(4) .
N4 C11 1.489(4) .
N4 H4D 0.9800 .
C1 C2 1.506(5) .
C1 H1A 0.9700 .
C1 H1B 0.9700 .
C2 H2A 0.9700 .
C2 H2B 0.9700 .
C3 C5 1.514(5) .
C3 C4 1.539(5) .
C3 H3 0.9800 .
C4 H4A 0.9600 .
C4 H4B 0.9600 .
C4 H4C 0.9600 .
C5 C6 1.520(5) .
C5 H5A 0.9700 .
C5 H5B 0.9700 .
C6 C8 1.525(6) .
C6 C7 1.554(6) .
C7 H7A 0.9600 .
C7 H7B 0.9600 .
C7 H7C 0.9600 .
C8 H8A 0.9600 .
C8 H8B 0.9600 .
C8 H8C 0.9600 .
C9 C10 1.501(5) .
C9 H9A 0.9700 .
C9 H9B 0.9700 .
C10 H10A 0.9700 .
C10 H10B 0.9700 .
C11 C13 1.516(5) .
C11 C12 1.538(5) .
C11 H11 0.9800 .
C12 H12A 0.9600 .
C12 H12B 0.9600 .
C12 H12C 0.9600 .
C13 C14 1.524(5) .
C13 H13A 0.9700 .
C13 H13B 0.9700 .
C14 C15 1.520(5) .
C14 C16 1.537(5) .
C15 H15A 0.9600 .
C15 H15B 0.9600 .
C15 H15C 0.9600 .
C16 H16A 0.9600 .
C16 H16B 0.9600 .
C16 H16C 0.9600 .
C17 C18 1.526(4) .
C18 C21 1.527(4) .
C18 C19 1.529(4) .
C18 C22 1.539(5) .
C19 C20 1.496(6) .
C19 H19A 0.9700 .
C19 H19B 0.9700 .
C20 H20A 0.9600 .
C20 H20B 0.9600 .
C20 H20C 0.9600 .
C21 H21A 0.9700 .
C21 H21B 0.9700 .
C22 H22A 0.9700 .
C22 H22B 0.9700 .
C23 C24 1.504(4) .
C23 H23 0.9800 .
C24 C29 1.384(6) .
C24 C25 1.391(6) .
C25 C26 1.392(6) .
C26 C27 1.365(8) .
C26 H26 0.9300 .
C27 C28 1.388(8) .
C27 H27 0.9300 .
C28 C29 1.386(6) .
C28 H28 0.9300 .
C29 H29 0.9300 .

loop_
_geom_hbond_atom_site_label_D
_geom_hbond_atom_site_label_H
_geom_hbond_atom_site_label_A
_geom_hbond_distance_DH
_geom_hbond_distance_HA
_geom_hbond_distance_DA
_geom_hbond_angle_DHA
_geom_hbond_site_symmetry_A
C7 H7B O8 0.96 2.59 3.505(9) 159.4 6_556
C15 H15C O2 0.96 2.43 3.316(5) 153.5 .
C15 H15A O5 0.96 2.60 3.450(6) 147.9 1_455
C8 H8C O1 0.96 2.39 3.264(6) 150.8 .
C8 H8B O7 0.96 2.53 3.462(7) 163.8 6_556
C1 H1A O6 0.97 2.63 3.379(6) 134.3 3_655
C21 H21A O6 0.97 2.45 3.358(5) 156.3 1_455
C10 H10A O4 0.97 2.63 3.522(4) 153.3 5_566
N1 H1C O5 0.98 2.63 3.516(6) 151.0 1_455
N4 H4D O8 0.98 2.40 3.342(8) 159.9 3_655
N4 H4D Cl2 0.98 2.96 3.937(3) 173.2 3_655
N2 H2C O6 0.98 2.06 2.983(5) 156.9 3_655
N2 H2C Cl2 0.98 2.93 3.902(3) 174.7 3_655
N2 H2C O6 0.98 2.06 2.983(5) 156.9 3_655
N2 H2C O6 0.98 2.06 2.983(5) 156.9 3_655
N4 H4D O8 0.98 2.40 3.342(8) 159.9 3_655
N1 H1C O5 0.98 2.63 3.516(6) 151.0 1_455
C10 H10A O4 0.97 2.63 3.522(4) 153.3 5_566
C21 H21A O6 0.97 2.45 3.358(5) 156.3 1_455
C1 H1A O6 0.97 2.63 3.379(6) 134.3 3_655
C8 H8B O7 0.96 2.53 3.462(7) 163.8 6_556
C8 H8C O1 0.96 2.39 3.264(6) 150.8 .
C15 H15A O5 0.96 2.60 3.450(6) 147.9 1_455
C15 H15C O2 0.96 2.43 3.316(5) 153.5 .
C7 H7B O8 0.96 2.59 3.505(9) 159.4 6_556

loop_
_geom_torsion_atom_site_label_1
_geom_torsion_atom_site_label_2
_geom_torsion_atom_site_label_3
_geom_torsion_atom_site_label_4
_geom_torsion
_geom_torsion_site_symmetry_1
_geom_torsion_site_symmetry_2
_geom_torsion_site_symmetry_3
_geom_torsion_site_symmetry_4
C14 N1 C1 C2 168.7(3) . . . .
Ni1 N1 C1 C2 34.8(3) . . . .
C3 N2 C2 C1 176.4(3) . . . .
Ni1 N2 C2 C1 48.9(3) . . . .
N1 C1 C2 N2 -59.1(4) . . . .
C2 N2 C3 C5 -179.6(3) . . . .
Ni1 N2 C3 C5 -59.0(3) . . . .
C2 N2 C3 C4 57.7(4) . . . .
Ni1 N2 C3 C4 178.4(3) . . . .
N2 C3 C5 C6 75.6(4) . . . .
C4 C3 C5 C6 -160.3(4) . . . .
C9 N3 C6 C5 -80.0(4) . . . .
Ni1 N3 C6 C5 46.2(4) . . . .
C9 N3 C6 C8 158.5(3) . . . .
Ni1 N3 C6 C8 -75.3(3) . . . .
C9 N3 C6 C7 39.4(4) . . . .
Ni1 N3 C6 C7 165.6(3) . . . .
C3 C5 C6 N3 -67.1(5) . . . .
C3 C5 C6 C8 52.1(4) . . . .
C3 C5 C6 C7 171.5(4) . . . .
C6 N3 C9 C10 168.7(3) . . . .
Ni1 N3 C9 C10 35.0(4) . . . .
C11 N4 C10 C9 178.2(3) . . . .
Ni1 N4 C10 C9 49.7(3) . . . .
N3 C9 C10 N4 -59.4(4) . . . .
C10 N4 C11 C13 -177.8(3) . . . .
Ni1 N4 C11 C13 -56.9(3) . . . .
C10 N4 C11 C12 60.5(4) . . . .
Ni1 N4 C11 C12 -178.6(3) . . . .
N4 C11 C13 C14 74.2(4) . . . .
C12 C11 C13 C14 -163.0(4) . . . .
C1 N1 C14 C15 160.5(3) . . . .
Ni1 N1 C14 C15 -73.7(3) . . . .
C1 N1 C14 C13 -78.4(3) . . . .
Ni1 N1 C14 C13 47.3(3) . . . .
C1 N1 C14 C16 42.0(4) . . . .
Ni1 N1 C14 C16 167.7(3) . . . .
C11 C13 C14 N1 -67.6(4) . . . .
C11 C13 C14 C15 50.7(4) . . . .
C11 C13 C14 C16 169.9(3) . . . .
Ni1 O2 C17 O1 2.9(3) . . . .
Ni1 O2 C17 C18 -175.7(3) . . . .
Ni1 O1 C17 O2 -3.1(3) . . . .
Ni1 O1 C17 C18 175.6(3) . . . .
O2 C17 C18 C21 177.2(3) . . . .
O1 C17 C18 C21 -1.5(4) . . . .
O2 C17 C18 C19 -57.2(4) . . . .
O1 C17 C18 C19 124.1(3) . . . .
O2 C17 C18 C22 61.0(4) . . . .
O1 C17 C18 C22 -117.6(3) . . . .
C17 C18 C19 C20 -58.3(5) . . . .
C21 C18 C19 C20 65.7(4) . . . .
C22 C18 C19 C20 -176.2(4) . . . .
C23 O3 C21 C18 59.5(3) . . . .
C17 C18 C21 O3 -169.4(3) . . . .
C19 C18 C21 O3 65.9(4) . . . .
C22 C18 C21 O3 -52.8(3) . . . .
C23 O4 C22 C18 -59.4(4) . . . .
C17 C18 C22 O4 171.0(3) . . . .
C21 C18 C22 O4 52.9(3) . . . .
C19 C18 C22 O4 -68.7(3) . . . .
C21 O3 C23 O4 -65.3(3) . . . .
C21 O3 C23 C24 175.1(2) . . . .
C22 O4 C23 O3 65.4(3) . . . .
C22 O4 C23 C24 -174.7(3) . . . .
O3 C23 C24 C29 19.0(4) . . . .
O4 C23 C24 C29 -102.0(4) . . . .
O3 C23 C24 C25 -158.0(3) . . . .
O4 C23 C24 C25 81.0(4) . . . .
C29 C24 C25 C26 -1.2(6) . . . .
C23 C24 C25 C26 175.9(4) . . . .
C29 C24 C25 Cl1 179.9(3) . . . .
C23 C24 C25 Cl1 -3.0(5) . . . .
C24 C25 C26 C27 0.6(7) . . . .
Cl1 C25 C26 C27 179.5(4) . . . .
C25 C26 C27 C28 0.7(8) . . . .
C26 C27 C28 C29 -1.2(9) . . . .
C25 C24 C29 C28 0.6(6) . . . .
C23 C24 C29 C28 -176.4(4) . . . .
C27 C28 C29 C24 0.6(7) . . . .
